data_7125052
loop_
_publ_author_name
'Liu, Yangbin'
'Hu, Haipeng'
'Lin, Lili'
'Hao, Xiaoyu'
'Liu, Xiaohua'
'Feng, Xiaoming'

_publ_section_title
;
 Enantioselective construction of branched 1,3-dienyl substituted
 quaternary carbon stereocenters by asymmetric allenyl Claisen
 rearrangement.
;
_journal_issue 80
_journal_name_full 'Chemical communications (Cambridge, England)'
_journal_page_first 11963
_journal_page_last 11966
_journal_paper_doi 10.1039/c6cc06481g
_journal_volume 52
_journal_year 2016
_chemical_absolute_configuration rmad
_chemical_formula_moiety 'C18 H19 Br O3'
_chemical_formula_sum 'C18 H19 Br O3'
_chemical_formula_weight 363.24
_chemical_name_systematic 1,3-diene
_chemical_properties_physical Light-sensitive,Photo-sensitive
_space_group_crystal_system orthorhombic
_space_group_IT_number 19
_space_group_name_Hall 'P 2ac 2ab'
_space_group_name_H-M_alt 'P 21 21 21'
_atom_sites_solution_hydrogens geom
_audit_creation_date 2015-09-30
_audit_creation_method
;
Olex2 1.2
(compiled 2015.09.21 svn.r3230 for OlexSys, GUI svn.r5103)
;
_audit_update_record
;
2016-05-16 deposited with the CCDC.
2016-09-07 downloaded from the CCDC.
;
_cell_angle_alpha 90
_cell_angle_beta 90
_cell_angle_gamma 90
_cell_formula_units_Z 4
_cell_length_a 8.7409(4)
_cell_length_b 12.0555(4)
_cell_length_c 16.4217(6)
_cell_measurement_reflns_used 4550
_cell_measurement_temperature 292.56(10)
_cell_measurement_theta_max 72.4250
_cell_measurement_theta_min 4.5510
_cell_volume 1730.45(12)
_computing_cell_refinement
;
CrysAlisPro, Agilent Technologies,
Version 1.171.37.35 (release 13-08-2014 CrysAlis171 .NET)
(compiled Aug 13 2014,18:06:01)
;
_computing_data_collection
;
CrysAlisPro, Agilent Technologies,
Version 1.171.37.35 (release 13-08-2014 CrysAlis171 .NET)
(compiled Aug 13 2014,18:06:01)
;
_computing_data_reduction
;
CrysAlisPro, Agilent Technologies,
Version 1.171.37.35 (release 13-08-2014 CrysAlis171 .NET)
(compiled Aug 13 2014,18:06:01)
;
_computing_molecular_graphics 'Olex2 (Dolomanov et al., 2009)'
_computing_publication_material 'Olex2 (Dolomanov et al., 2009)'
_computing_structure_refinement 'ShelXL (Sheldrick, 2015)'
_computing_structure_solution 'ShelXT (Sheldrick, 2015)'
_diffrn_ambient_environment air
_diffrn_ambient_temperature 292.56(10)
_diffrn_detector 'CCD plate'
_diffrn_detector_area_resol_mean 15.9595
_diffrn_detector_type EosS2
_diffrn_measured_fraction_theta_full 0.999
_diffrn_measured_fraction_theta_max 0.999
_diffrn_measurement_details
;
#__ type_ start__ end____ width___ exp.time_
  1 omega   17.00  105.00   1.0000    1.1800
omega____ theta____ kappa____ phi______ frames
    -       36.2921   38.0000 -120.0000 88

#__ type_ start__ end____ width___ exp.time_
  2 omega   17.00  105.00   1.0000    1.1800
omega____ theta____ kappa____ phi______ frames
    -       36.2921   38.0000  -30.0000 88

#__ type_ start__ end____ width___ exp.time_
  3 omega  -31.00   63.00   1.0000    1.1800
omega____ theta____ kappa____ phi______ frames
    -       36.2921  -77.0000   90.0000 94

#__ type_ start__ end____ width___ exp.time_
  4 omega   20.00  104.00   1.0000    1.1800
omega____ theta____ kappa____ phi______ frames
    -       36.2921   57.0000 -180.0000 84

#__ type_ start__ end____ width___ exp.time_
  5 omega    1.00   75.00   1.0000    1.1800
omega____ theta____ kappa____ phi______ frames
    -       36.2921  -99.0000 -150.0000 74

#__ type_ start__ end____ width___ exp.time_
  6 omega   38.00   91.00   1.0000    7.0000
omega____ theta____ kappa____ phi______ frames
    -      108.0000  -30.0000 -150.0000 53

#__ type_ start__ end____ width___ exp.time_
  7 omega   40.00  135.00   1.0000    7.0000
omega____ theta____ kappa____ phi______ frames
    -      108.0000  -77.0000   30.0000 95

#__ type_ start__ end____ width___ exp.time_
  8 omega   38.00   91.00   1.0000    7.0000
omega____ theta____ kappa____ phi______ frames
    -      108.0000  -30.0000  -30.0000 53

#__ type_ start__ end____ width___ exp.time_
  9 omega   81.00  176.00   1.0000    7.0000
omega____ theta____ kappa____ phi______ frames
    -      108.0000   77.0000  150.0000 95

#__ type_ start__ end____ width___ exp.time_
 10 omega   38.00   91.00   1.0000    7.0000
omega____ theta____ kappa____ phi______ frames
    -      108.0000  -30.0000 -180.0000 53

#__ type_ start__ end____ width___ exp.time_
 11 omega   40.00  135.00   1.0000    7.0000
omega____ theta____ kappa____ phi______ frames
    -      108.0000  -77.0000  150.0000 95

#__ type_ start__ end____ width___ exp.time_
 12 omega   57.00  150.00   1.0000    7.0000
omega____ theta____ kappa____ phi______ frames
    -      108.0000  178.0000   90.0000 93

#__ type_ start__ end____ width___ exp.time_
 13 omega  -31.00   53.00   1.0000    1.1800
omega____ theta____ kappa____ phi______ frames
    -       36.2921  -57.0000  -60.0000 84

#__ type_ start__ end____ width___ exp.time_
 14 omega   17.00  105.00   1.0000    1.1800
omega____ theta____ kappa____ phi______ frames
    -       36.2921   38.0000   30.0000 88

#__ type_ start__ end____ width___ exp.time_
 15 omega   10.00  104.00   1.0000    1.1800
omega____ theta____ kappa____ phi______ frames
    -       36.2921   77.0000   60.0000 94
;
_diffrn_measurement_device 'four-circle diffractometer'
_diffrn_measurement_device_type 'New Gemini, Dual, Cu at zero, EosS2'
_diffrn_measurement_method '\w scans'
_diffrn_orient_matrix_UB_11 0.1623421000
_diffrn_orient_matrix_UB_12 -0.0494349000
_diffrn_orient_matrix_UB_13 0.0001945000
_diffrn_orient_matrix_UB_21 -0.0569040000
_diffrn_orient_matrix_UB_22 -0.0970720000
_diffrn_orient_matrix_UB_23 0.0529670000
_diffrn_orient_matrix_UB_31 -0.0381888000
_diffrn_orient_matrix_UB_32 -0.0665474000
_diffrn_orient_matrix_UB_33 -0.0775799000
_diffrn_radiation_monochromator graphite
_diffrn_radiation_probe x-ray
_diffrn_radiation_type CuK\a
_diffrn_radiation_wavelength 1.54184
_diffrn_reflns_av_R_equivalents 0.0351
_diffrn_reflns_av_unetI/netI 0.0262
_diffrn_reflns_Laue_measured_fraction_full 0.999
_diffrn_reflns_Laue_measured_fraction_max 0.999
_diffrn_reflns_limit_h_max 10
_diffrn_reflns_limit_h_min -10
_diffrn_reflns_limit_k_max 11
_diffrn_reflns_limit_k_min -14
_diffrn_reflns_limit_l_max 13
_diffrn_reflns_limit_l_min -19
_diffrn_reflns_number 9066
_diffrn_reflns_point_group_measured_fraction_full 0.997
_diffrn_reflns_point_group_measured_fraction_max 0.997
_diffrn_reflns_theta_full 67.078
_diffrn_reflns_theta_max 67.078
_diffrn_reflns_theta_min 4.550
_diffrn_source 'Enhance (Cu) X-ray Source'
_exptl_absorpt_coefficient_mu 3.315
_exptl_absorpt_correction_T_max 1.00000
_exptl_absorpt_correction_T_min 0.42110
_exptl_absorpt_correction_type multi-scan
_exptl_absorpt_process_details
;
CrysAlisPro, Agilent Technologies,
Version 1.171.37.35 (release 13-08-2014 CrysAlis171 .NET)
(compiled Aug 13 2014,18:06:01)
Empirical absorption correction using spherical harmonics,
 implemented in SCALE3 ABSPACK scaling algorithm.
;
_exptl_crystal_colour 'clear light colourless'
_exptl_crystal_colour_lustre clear
_exptl_crystal_colour_modifier light
_exptl_crystal_colour_primary colourless
_exptl_crystal_density_diffrn 1.394
_exptl_crystal_F_000 744
_exptl_crystal_size_max 0.8
_exptl_crystal_size_mid 0.4
_exptl_crystal_size_min 0.2
_refine_diff_density_max 0.275
_refine_diff_density_min -0.659
_refine_diff_density_rms 0.104
_refine_ls_abs_structure_details
;
 Flack x determined using 1173 quotients [(I+)-(I-)]/[(I+)+(I-)]
 (Parsons, Flack and Wagner, Acta Cryst. B69 (2013) 249-259).
;
_refine_ls_abs_structure_Flack -0.016(12)
_refine_ls_extinction_method none
_refine_ls_goodness_of_fit_ref 1.079
_refine_ls_hydrogen_treatment constr
_refine_ls_matrix_type full
_refine_ls_number_parameters 202
_refine_ls_number_reflns 3091
_refine_ls_number_restraints 1
_refine_ls_restrained_S_all 1.086
_refine_ls_R_factor_all 0.0568
_refine_ls_R_factor_gt 0.0549
_refine_ls_shift/su_max 0.000
_refine_ls_shift/su_mean 0.000
_refine_ls_structure_factor_coef Fsqd
_refine_ls_weighting_details 'w=1/[\s^2^(Fo^2^)+(0.0995P)^2^+0.2319P] where P=(Fo^2^+2Fc^2^)/3'
_refine_ls_weighting_scheme calc
_refine_ls_wR_factor_gt 0.1414
_refine_ls_wR_factor_ref 0.1445
_reflns_Friedel_coverage 0.729
_reflns_Friedel_fraction_full 0.995
_reflns_Friedel_fraction_max 0.995
_reflns_number_gt 2928
_reflns_number_total 3091
_reflns_threshold_expression 'I > 2\s(I)'
_cod_data_source_file c6cc06481g2.cif
_cod_data_source_block fxm-lyb
_cod_original_cell_volume 1730.45(13)
_cod_database_code 7125052
_shelx_space_group_comment
;
The symmetry employed for this shelxl refinement is uniquely defined
by the following loop, which should always be used as a source of
symmetry information in preference to the above space-group names.
They are only intended as comments.
;
_reflns_odcompleteness_completeness 99.83
_reflns_odcompleteness_iscentric 1
_reflns_odcompleteness_theta 66.97
_olex2_refinement_description
;
1. Fixed Uiso
 At 1.2 times of:
  All C(H) groups, All C(H,H) groups
 At 1.5 times of:
  All C(H,H,H) groups
2. Restrained distances
 C1-C00K
 1.29 with sigma of 0.02
3.a Secondary CH2 refined with riding coordinates:
 C00H(H00G,H00H), C00I(H00I,H00J)
3.b Aromatic/amide H refined with riding coordinates:
 C00B(H00B), C00C(H00C), C00D(H00D), C00K(H00N)
3.c X=CH2 refined with riding coordinates:
 C1(H1A,H1B)
3.d Idealised Me refined as rotating group:
 C00G(H00A,H00E,H00F), C00J(H00K,H00L,H00M), C00L(H00O,H00P,H00Q)
;
_shelx_shelxl_version_number 2014/7
_olex2_date_sample_data_collection 2015-09-28
_olex2_submission_special_instructions 'No special instructions were received'

loop_
_space_group_symop_operation_xyz
'x, y, z'
'-x+1/2, -y, z+1/2'
'-x, y+1/2, -z+1/2'
'x+1/2, -y+1/2, -z'

loop_
_atom_site_label
_atom_site_type_symbol
_atom_site_fract_x
_atom_site_fract_y
_atom_site_fract_z
_atom_site_U_iso_or_equiv
_atom_site_adp_type
_atom_site_occupancy
_atom_site_site_symmetry_order
_atom_site_calc_flag
_atom_site_refinement_flags_posn
Br01 Br 0.15736(11) 0.10178(5) 0.50089(4) 0.1011(4) Uani 1 1 d .
O002 O 0.5273(4) 0.7015(4) 0.6496(2) 0.0678(9) Uani 1 1 d .
O003 O 0.5007(5) 0.4952(3) 0.7501(2) 0.0753(11) Uani 1 1 d .
O004 O 0.4438(5) 0.6217(4) 0.5352(2) 0.0785(11) Uani 1 1 d .
C005 C 0.3541(4) 0.3851(4) 0.6575(2) 0.0480(8) Uani 1 1 d .
C006 C 0.4328(5) 0.6392(4) 0.6063(3) 0.0542(10) Uani 1 1 d .
C007 C 0.4018(5) 0.4873(4) 0.6986(3) 0.0542(10) Uani 1 1 d .
C008 C 0.2378(6) 0.2198(4) 0.5650(3) 0.0597(10) Uani 1 1 d .
C009 C 0.2363(5) 0.4083(4) 0.6029(3) 0.0510(9) Uani 1 1 d .
C00A C 0.2430(5) 0.6624(5) 0.7260(3) 0.0597(11) Uani 1 1 d .
C00B C 0.3518(6) 0.1947(4) 0.6204(3) 0.0620(11) Uani 1 1 d .
H00B H 0.3874 0.1224 0.6261 0.074 Uiso 1 1 calc R
C00C C 0.4115(5) 0.2797(4) 0.6668(3) 0.0572(10) Uani 1 1 d .
H00C H 0.4895 0.2658 0.7040 0.069 Uiso 1 1 calc R
C00D C 0.1772(6) 0.3244(4) 0.5548(3) 0.0603(11) Uani 1 1 d .
H00D H 0.0998 0.3380 0.5172 0.072 Uiso 1 1 calc R
C00E C 0.3103(4) 0.5859(4) 0.6608(3) 0.0513(9) Uani 1 1 d .
C00F C 0.2040(5) 0.7682(5) 0.7121(4) 0.0674(13) Uani 1 1 d .
C00G C 0.2219(8) 0.8260(5) 0.6322(4) 0.0811(16) Uani 1 1 d .
H00A H 0.3045 0.8783 0.6357 0.122 Uiso 1 1 calc GR
H00E H 0.1289 0.8644 0.6191 0.122 Uiso 1 1 calc GR
H00F H 0.2438 0.7725 0.5906 0.122 Uiso 1 1 calc GR
C00H C 0.1885(5) 0.5274(4) 0.6076(3) 0.0606(11) Uani 1 1 d .
H00G H 0.0880 0.5339 0.6323 0.073 Uiso 1 1 calc R
H00H H 0.1851 0.5602 0.5537 0.073 Uiso 1 1 calc R
C00I C 0.6537(8) 0.7541(7) 0.6080(5) 0.0898(19) Uani 1 1 d .
H00I H 0.6645 0.8300 0.6266 0.108 Uiso 1 1 calc R
H00J H 0.6345 0.7552 0.5498 0.108 Uiso 1 1 calc R
C00J C 0.1365(9) 0.8419(7) 0.7770(5) 0.105(2) Uani 1 1 d .
H00K H 0.0271 0.8425 0.7720 0.157 Uiso 1 1 calc GR
H00L H 0.1751 0.9159 0.7707 0.157 Uiso 1 1 calc GR
H00M H 0.1644 0.8141 0.8298 0.157 Uiso 1 1 calc GR
C00K C 0.2085(10) 0.6117(8) 0.8050(4) 0.105(2) Uani 1 1 d D
H00N H 0.2706 0.6421 0.8452 0.126 Uiso 1 1 calc R
C00L C 0.7949(7) 0.6919(11) 0.6250(7) 0.132(4) Uani 1 1 d .
H00O H 0.7930 0.6228 0.5960 0.198 Uiso 1 1 calc GR
H00P H 0.8022 0.6777 0.6824 0.198 Uiso 1 1 calc GR
H00Q H 0.8817 0.7347 0.6078 0.198 Uiso 1 1 calc GR
C1 C 0.1275(19) 0.5453(12) 0.8330(8) 0.195(8) Uani 1 1 d D
H1A H 0.0584 0.5076 0.8000 0.234 Uiso 1 1 calc R
H1B H 0.1318 0.5299 0.8885 0.234 Uiso 1 1 calc R

loop_
_atom_site_aniso_label
_atom_site_aniso_U_11
_atom_site_aniso_U_22
_atom_site_aniso_U_33
_atom_site_aniso_U_23
_atom_site_aniso_U_13
_atom_site_aniso_U_12
Br01 0.1546(8) 0.0607(4) 0.0879(5) -0.0100(3) -0.0404(5) -0.0175(4)
O002 0.0555(16) 0.087(3) 0.0611(18) -0.0021(18) 0.0066(15) -0.0165(17)
O003 0.069(2) 0.081(3) 0.076(2) -0.0031(18) -0.0348(17) -0.0017(18)
O004 0.107(3) 0.079(2) 0.0500(17) -0.0107(17) 0.0108(18) 0.001(2)
C005 0.0456(17) 0.055(2) 0.0433(17) 0.0034(17) -0.0028(16) -0.0009(18)
C006 0.057(2) 0.053(2) 0.053(2) -0.0043(18) -0.0001(18) 0.0016(19)
C007 0.046(2) 0.064(3) 0.053(2) 0.003(2) -0.0082(18) -0.0018(18)
C008 0.076(3) 0.049(2) 0.054(2) 0.0009(19) -0.007(2) -0.011(2)
C009 0.0451(18) 0.054(2) 0.054(2) 0.0034(19) -0.0076(17) -0.0041(18)
C00A 0.0460(18) 0.072(3) 0.061(2) -0.006(2) -0.0012(19) 0.000(2)
C00B 0.080(3) 0.050(2) 0.056(2) 0.0095(19) -0.003(2) 0.006(2)
C00C 0.059(2) 0.062(3) 0.050(2) 0.009(2) -0.0064(18) 0.0036(19)
C00D 0.064(2) 0.063(3) 0.054(2) 0.002(2) -0.018(2) -0.008(2)
C00E 0.0458(17) 0.052(2) 0.056(2) -0.0022(19) -0.0080(17) -0.0025(17)
C00F 0.052(2) 0.075(3) 0.075(3) -0.017(3) -0.009(2) 0.009(2)
C00G 0.085(4) 0.064(3) 0.095(4) -0.004(3) -0.017(3) 0.018(3)
C00H 0.051(2) 0.056(3) 0.074(3) 0.000(2) -0.022(2) 0.0021(19)
C00I 0.078(3) 0.100(5) 0.090(4) 0.004(4) 0.022(3) -0.032(4)
C00J 0.097(4) 0.112(6) 0.105(5) -0.036(5) 0.009(4) 0.030(4)
C00K 0.106(5) 0.131(7) 0.077(4) 0.002(4) 0.024(4) -0.022(5)
C00L 0.054(3) 0.172(10) 0.171(9) 0.020(8) 0.022(4) -0.005(5)
C1 0.253(16) 0.207(14) 0.126(8) 0.037(10) 0.011(10) -0.140(14)

loop_
_atom_type_symbol
_atom_type_description
_atom_type_scat_dispersion_real
_atom_type_scat_dispersion_imag
_atom_type_scat_source
C C 0.0181 0.0091 'International Tables Vol C Tables 4.2.6.8 and 6.1.1.4'
H H 0.0000 0.0000 'International Tables Vol C Tables 4.2.6.8 and 6.1.1.4'
Br Br -0.6763 1.2805 'International Tables Vol C Tables 4.2.6.8 and 6.1.1.4'
O O 0.0492 0.0322 'International Tables Vol C Tables 4.2.6.8 and 6.1.1.4'

loop_
_geom_angle_atom_site_label_1
_geom_angle_atom_site_label_2
_geom_angle_atom_site_label_3
_geom_angle
C006 O002 C00I 118.2(5)
C009 C005 C007 109.8(4)
C00C C005 C007 128.5(4)
C00C C005 C009 121.8(4)
O002 C006 C00E 111.1(4)
O004 C006 O002 125.2(5)
O004 C006 C00E 123.6(5)
O003 C007 C005 126.1(5)
O003 C007 C00E 125.6(5)
C005 C007 C00E 108.1(3)
C00B C008 Br01 117.7(4)
C00D C008 Br01 118.3(4)
C00D C008 C00B 123.9(4)
C005 C009 C00H 111.4(4)
C00D C009 C005 119.8(4)
C00D C009 C00H 128.8(4)
C00F C00A C00E 123.6(5)
C00F C00A C00K 119.6(6)
C00K C00A C00E 116.5(6)
C008 C00B H00B 120.9
C00C C00B C008 118.2(5)
C00C C00B H00B 120.9
C005 C00C C00B 119.1(4)
C005 C00C H00C 120.4
C00B C00C H00C 120.4
C008 C00D C009 117.1(4)
C008 C00D H00D 121.4
C009 C00D H00D 121.4
C006 C00E C007 101.1(3)
C006 C00E C00H 109.9(4)
C00A C00E C006 115.0(4)
C00A C00E C007 112.2(4)
C00A C00E C00H 113.8(4)
C00H C00E C007 103.3(4)
C00A C00F C00G 124.5(5)
C00A C00F C00J 122.7(6)
C00G C00F C00J 112.8(6)
C00F C00G H00A 109.5
C00F C00G H00E 109.5
C00F C00G H00F 109.5
H00A C00G H00E 109.5
H00A C00G H00F 109.5
H00E C00G H00F 109.5
C009 C00H C00E 105.9(3)
C009 C00H H00G 110.6
C009 C00H H00H 110.6
C00E C00H H00G 110.6
C00E C00H H00H 110.6
H00G C00H H00H 108.7
O002 C00I H00I 109.8
O002 C00I H00J 109.8
O002 C00I C00L 109.2(6)
H00I C00I H00J 108.3
C00L C00I H00I 109.8
C00L C00I H00J 109.8
C00F C00J H00K 109.5
C00F C00J H00L 109.5
C00F C00J H00M 109.5
H00K C00J H00L 109.5
H00K C00J H00M 109.5
H00L C00J H00M 109.5
C00A C00K H00N 110.2
C1 C00K C00A 139.7(11)
C1 C00K H00N 110.2
C00I C00L H00O 109.5
C00I C00L H00P 109.5
C00I C00L H00Q 109.5
H00O C00L H00P 109.5
H00O C00L H00Q 109.5
H00P C00L H00Q 109.5
C00K C1 H1A 120.0
C00K C1 H1B 120.0
H1A C1 H1B 120.0

loop_
_geom_bond_atom_site_label_1
_geom_bond_atom_site_label_2
_geom_bond_distance
Br01 C008 1.905(5)
O002 C006 1.324(6)
O002 C00I 1.445(7)
O003 C007 1.212(6)
O004 C006 1.190(6)
C005 C007 1.465(6)
C005 C009 1.394(5)
C005 C00C 1.376(7)
C006 C00E 1.537(6)
C007 C00E 1.561(6)
C008 C00B 1.383(7)
C008 C00D 1.378(7)
C009 C00D 1.383(6)
C009 C00H 1.497(7)
C00A C00E 1.530(6)
C00A C00F 1.340(8)
C00A C00K 1.465(8)
C00B H00B 0.9300
C00B C00C 1.380(8)
C00C H00C 0.9300
C00D H00D 0.9300
C00E C00H 1.547(6)
C00F C00G 1.494(9)
C00F C00J 1.508(8)
C00G H00A 0.9600
C00G H00E 0.9600
C00G H00F 0.9600
C00H H00G 0.9700
C00H H00H 0.9700
C00I H00I 0.9700
C00I H00J 0.9700
C00I C00L 1.471(11)
C00J H00K 0.9600
C00J H00L 0.9600
C00J H00M 0.9600
C00K H00N 0.9300
C00K C1 1.164(12)
C00L H00O 0.9600
C00L H00P 0.9600
C00L H00Q 0.9600
C1 H1A 0.9300
C1 H1B 0.9300

loop_
_geom_torsion_atom_site_label_1
_geom_torsion_atom_site_label_2
_geom_torsion_atom_site_label_3
_geom_torsion_atom_site_label_4
_geom_torsion
Br01 C008 C00B C00C 179.7(4)
Br01 C008 C00D C009 179.2(4)
O002 C006 C00E C007 -79.2(5)
O002 C006 C00E C00A 41.9(5)
O002 C006 C00E C00H 172.0(4)
O003 C007 C00E C006 72.8(6)
O003 C007 C00E C00A -50.3(6)
O003 C007 C00E C00H -173.4(5)
O004 C006 C00E C007 97.5(5)
O004 C006 C00E C00A -141.4(5)
O004 C006 C00E C00H -11.3(6)
C005 C007 C00E C006 -103.8(4)
C005 C007 C00E C00A 133.1(4)
C005 C007 C00E C00H 10.1(5)
C005 C009 C00D C008 1.2(7)
C005 C009 C00H C00E 10.5(5)
C006 O002 C00I C00L -102.6(8)
C006 C00E C00H C009 95.3(5)
C007 C005 C009 C00D 177.5(4)
C007 C005 C009 C00H -4.0(5)
C007 C005 C00C C00B -178.5(4)
C007 C00E C00H C009 -12.0(5)
C008 C00B C00C C005 1.1(7)
C009 C005 C007 O003 179.3(5)
C009 C005 C007 C00E -4.1(5)
C009 C005 C00C C00B 0.6(7)
C00A C00E C00H C009 -134.0(4)
C00B C008 C00D C009 0.6(8)
C00C C005 C007 O003 -1.5(8)
C00C C005 C007 C00E 175.1(4)
C00C C005 C009 C00D -1.8(6)
C00C C005 C009 C00H 176.7(4)
C00D C008 C00B C00C -1.7(8)
C00D C009 C00H C00E -171.2(5)
C00E C00A C00F C00G -0.6(8)
C00E C00A C00F C00J 179.5(5)
C00E C00A C00K C1 -65(2)
C00F C00A C00E C006 42.8(6)
C00F C00A C00E C007 157.7(4)
C00F C00A C00E C00H -85.4(6)
C00F C00A C00K C1 109.8(19)
C00H C009 C00D C008 -177.0(5)
C00I O002 C006 O004 0.7(8)
C00I O002 C006 C00E 177.3(5)
C00K C00A C00E C006 -142.7(5)
C00K C00A C00E C007 -27.8(6)
C00K C00A C00E C00H 89.2(6)
C00K C00A C00F C00G -175.0(6)
C00K C00A C00F C00J 5.1(8)
